data_7159233
loop_
_publ_author_name
'Singh, Hanuman'
'Pragya, Pragya'
'Mittal, Aditya'
'Haridas, V.'

_publ_section_title
;
 Pseudopeptosomes: non-lipidated vesicular assemblies from
 bispidine-appended pseudopeptides.
;
_journal_issue 17
_journal_name_full 'Organic &amp; biomolecular chemistry'
_journal_page_first 3557
_journal_page_last 3566
_journal_paper_doi 10.1039/d3ob00201b
_journal_volume 21
_journal_year 2023
_chemical_absolute_configuration unk
_chemical_formula_moiety 'C39 H50 N6 O6, H2 O'
_chemical_formula_sum 'C39 H52 N6 O7'
_chemical_formula_weight 716.884
_space_group_crystal_system monoclinic
_space_group_IT_number 4
_space_group_name_Hall 'P 2yb'
_space_group_name_H-M_alt 'P 1 21 1'
_symmetry_Int_Tables_number 4
_atom_sites_solution_primary iterative
_audit_creation_date 2022-04-28
_audit_creation_method
;
Olex2 1.5
(compiled 2021.08.20 svn.r13c46975 for OlexSys, GUI svn.r6396)
;
_audit_update_record
;
2022-05-11 deposited with the CCDC.	2023-02-20 downloaded from the CCDC.
;
_cell_angle_alpha 90
_cell_angle_beta 112.53(3)
_cell_angle_gamma 90
_cell_formula_units_Z 2
_cell_length_a 13.650(13)
_cell_length_b 9.887(10)
_cell_length_c 15.827(16)
_cell_measurement_reflns_used 1445
_cell_measurement_temperature 273(2)
_cell_measurement_theta_max 19.783
_cell_measurement_theta_min 2.490
_cell_volume 1973(3)
_computing_cell_refinement 'SAINT v8.37A (Bruker, 2015)'
_computing_data_reduction 'SAINT v8.37A (Bruker, 2015)'
_computing_molecular_graphics 'Olex2 1.5 (Dolomanov et al., 2009)'
_computing_publication_material 'Olex2 1.5 (Dolomanov et al., 2009)'
_computing_structure_refinement 'olex2.refine 1.5 (Bourhis et al., 2015)'
_computing_structure_solution 'olex2.solve 1.5 (Bourhis et al., 2015)'
_diffrn_ambient_temperature 273.15
_diffrn_measured_fraction_theta_full 0.9778
_diffrn_measured_fraction_theta_max 0.9778
_diffrn_measurement_device_type 'Bruker APEX-II CCD'
_diffrn_measurement_method '\f and \w scans'
_diffrn_radiation_type 'Mo K\a'
_diffrn_radiation_wavelength 0.71073
_diffrn_reflns_av_R_equivalents 0.0544
_diffrn_reflns_av_unetI/netI 0.1647
_diffrn_reflns_Laue_measured_fraction_full 0.9778
_diffrn_reflns_Laue_measured_fraction_max 0.9778
_diffrn_reflns_limit_h_max 18
_diffrn_reflns_limit_h_min -14
_diffrn_reflns_limit_k_max 13
_diffrn_reflns_limit_k_min -11
_diffrn_reflns_limit_l_max 17
_diffrn_reflns_limit_l_min -19
_diffrn_reflns_number 11416
_diffrn_reflns_point_group_measured_fraction_full 0.8516
_diffrn_reflns_point_group_measured_fraction_max 0.8516
_diffrn_reflns_theta_full 24.9995
_diffrn_reflns_theta_max 25.00
_diffrn_reflns_theta_min 1.68
_diffrn_source_current 0.0
_diffrn_source_power 0.0
_diffrn_source_voltage 0.0
_diffrn_standards_number 0
_exptl_absorpt_coefficient_mu 0.084
_exptl_absorpt_correction_T_max 0.7457
_exptl_absorpt_correction_T_min 0.5222
_exptl_absorpt_process_details
;
SADABS-2016/2 (Bruker,2016/2) was used for absorption correction.
wR2(int) was 0.1527 before and 0.0639 after correction.
The Ratio of minimum to maximum transmission is 0.7003.
The \l/2 correction factor is Not present.
;
_exptl_crystal_colour colorless
_exptl_crystal_density_diffrn 1.207
_exptl_crystal_description needle
_exptl_crystal_F_000 768.368
_refine_diff_density_max 0.2870
_refine_diff_density_min -0.2954
_refine_diff_density_rms 0.0714
_refine_ls_abs_structure_details 'Hooft, R.W.W., Straver, L.H., Spek, A.L. (2010). J. Appl. Cryst., 43, 665-668.'
_refine_ls_abs_structure_Flack -2.3(18)
_refine_ls_d_res_high 0.8409
_refine_ls_d_res_low 12.1166
_refine_ls_extinction_coef 0.022(2)
_refine_ls_extinction_expression Fc^*^=kFc[1+0.001xFc^2^\l^3^/sin(2\q)]^-1/4^
_refine_ls_goodness_of_fit_ref 1.0396
_refine_ls_hydrogen_treatment constr
_refine_ls_matrix_type full
_refine_ls_number_constraints 84
_refine_ls_number_parameters 470
_refine_ls_number_reflns 5912
_refine_ls_number_restraints 31
_refine_ls_restrained_S_all 1.0368
_refine_ls_R_factor_all 0.1539
_refine_ls_R_factor_gt 0.0736
_refine_ls_shift/su_max -0.0007
_refine_ls_shift/su_mean 0.0001
_refine_ls_structure_factor_coef Fsqd
_refine_ls_weighting_details 'w=1/[\s^2^(Fo^2^)+(0.0681P)^2^] where P=(Fo^2^+2Fc^2^)/3'
_refine_ls_weighting_scheme calc
_refine_ls_wR_factor_gt 0.1508
_refine_ls_wR_factor_ref 0.1957
_reflns_Friedel_coverage 0.708
_reflns_limit_h_max 16
_reflns_limit_h_min -16
_reflns_limit_k_max 11
_reflns_limit_k_min -10
_reflns_limit_l_max 18
_reflns_limit_l_min -16
_reflns_number_gt 3069
_reflns_number_total 5912
_reflns_threshold_expression I>=2u(I)
_cod_data_source_file d3ob00201b2.cif
_cod_data_source_block BW2
_cod_depositor_comments 'Adding full bibliography for 7159232--7159233.cif.'
_cod_original_sg_symbol_Hall ' P 2yb'
_cod_database_code 7159233
_olex2_refinement_description
;
1. Fixed Uiso
 At 1.2 times of:
  All C(H) groups, All C(H,H) groups, All N(H) groups
 At 1.5 times of:
  All C(H,H,H) groups, All O(H,H) groups
2. Rigid body (RIGU) restrains
 O6, C2, C1, C3, C4
 with sigma for 1-2 distances of 0.004 and sigma for 1-3 distances of 0.004
3.a Riding coordinates:
 O7(H7c,H7d)
3.b Ternary CH refined with riding coordinates:
 C18(H18), C25(H25), C6(H6a), C21(H21)
3.c Secondary CH2 refined with riding coordinates:
 C31(H31a,H31b), C20(H20a,H20b), C17(H17a,H17b), C19(H19a,H19b), C22(H22a,
 H22b), C23(H23a,H23b), C7(H7a,H7b)
3.d Aromatic/amide H refined with riding coordinates:
 N1(H1), N2(H2), N5(H5), N6(H6), C33(H33), C36(H36), C37(H37), C9(H9),
 C15(H15), C39(H39), C38(H38), C12(H12), C14(H14), C13(H13)
3.e Idealised Me refined with riding coordinates:
 C4(H4a,H4b,H4c), C1(H1a,H1b,H1c), C3(H3a,H3b,H3c), C28(H28a,H28b,H28c),
 C29(H29a,H29b,H29c), C30(H30a,H30b,H30c)
;
_olex2_submission_special_instructions 'No special instructions were received'

loop_
_space_group_symop_id
_space_group_symop_operation_xyz
1 x,y,z
2 -x,y+1/2,-z

loop_
_atom_site_label
_atom_site_type_symbol
_atom_site_fract_x
_atom_site_fract_y
_atom_site_fract_z
_atom_site_U_iso_or_equiv
_atom_site_adp_type
_atom_site_occupancy
_atom_site_refinement_flags_posn
_atom_site_refinement_flags_adp
O1 O 0.8572(3) 0.5914(5) 0.6113(3) 0.0782(14) Uani 1.000000 . .
O4 O 0.6595(3) 0.4023(4) 0.7564(2) 0.0633(12) Uani 1.000000 . .
N1 N 0.7176(3) 0.5080(5) 0.6300(3) 0.0571(13) Uani 1.000000 . .
H1 H 0.7605(3) 0.4941(5) 0.6855(3) 0.0685(16) Uiso 1.000000 R .
O2 O 0.6970(3) 0.6031(5) 0.4958(3) 0.0859(15) Uani 1.000000 . .
N3 N 0.4837(4) 0.4104(5) 0.6729(3) 0.0522(12) Uani 1.000000 . .
N4 N 0.4707(4) 0.6464(5) 0.7653(3) 0.0595(13) Uani 1.000000 . .
O3 O 0.5876(4) 0.7666(5) 0.7274(3) 0.0850(14) Uani 1.000000 . .
O6 O 0.9067(4) 0.5913(6) 0.8810(3) 0.1061(18) Uani 1.000000 . U
N2 N 0.6398(4) 0.0113(6) 0.6611(4) 0.0773(16) Uani 1.000000 . .
H2 H 0.6201(4) -0.0591(6) 0.6823(4) 0.0927(19) Uiso 1.000000 R .
C26 C 0.7519(5) 0.5703(6) 0.5728(4) 0.0590(16) Uani 1.000000 . .
C18 C 0.3848(4) 0.4343(6) 0.7752(3) 0.0574(16) Uani 1.000000 . .
H18 H 0.3621(4) 0.3806(6) 0.8165(3) 0.0689(19) Uiso 1.000000 R .
C32 C 0.6306(5) 0.2085(7) 0.5874(4) 0.0567(16) Uani 1.000000 . .
O5 O 0.8199(4) 0.4984(6) 0.9609(3) 0.114(2) Uani 1.000000 . .
C25 C 0.6086(4) 0.4625(6) 0.6008(3) 0.0527(15) Uani 1.000000 . .
H25 H 0.5612(4) 0.5357(6) 0.5673(3) 0.0633(19) Uiso 1.000000 R .
C16 C 0.5684(5) 0.6997(7) 0.7838(4) 0.0603(17) Uani 1.000000 . .
C24 C 0.5862(5) 0.4275(6) 0.6836(4) 0.0526(15) Uani 1.000000 . .
C31 C 0.5875(5) 0.3359(7) 0.5383(4) 0.0623(17) Uani 1.000000 . .
H31a H 0.6182(5) 0.3508(7) 0.4931(4) 0.075(2) Uiso 1.000000 R .
H31b H 0.5115(5) 0.3257(7) 0.5059(4) 0.075(2) Uiso 1.000000 R .
C20 C 0.3923(4) 0.4608(7) 0.5961(3) 0.0614(17) Uani 1.000000 . .
H20a H 0.4163(4) 0.5114(7) 0.5551(3) 0.074(2) Uiso 1.000000 R .
H20b H 0.3501(4) 0.3852(7) 0.5622(3) 0.074(2) Uiso 1.000000 R .
C35 C 0.7388(5) 0.1611(6) 0.6241(4) 0.0600(16) Uani 1.000000 . .
N5 N 0.4143(6) 0.7893(7) 0.9988(4) 0.098(2) Uani 1.000000 . .
H5 H 0.3802(6) 0.7627(7) 1.0316(4) 0.118(3) Uiso 1.000000 R .
C34 C 0.7424(5) 0.0412(7) 0.6696(4) 0.0704(18) Uani 1.000000 . .
C17 C 0.4399(5) 0.5589(6) 0.8251(4) 0.0639(18) Uani 1.000000 . .
H17a H 0.5025(5) 0.5330(6) 0.8775(4) 0.077(2) Uiso 1.000000 R .
H17b H 0.3930(5) 0.6079(6) 0.8473(4) 0.077(2) Uiso 1.000000 R .
N6 N 0.7556(4) 0.6784(6) 0.8699(4) 0.0862(18) Uani 1.000000 . .
H6 H 0.7706(4) 0.7403(6) 0.8385(4) 0.103(2) Uiso 1.000000 R .
C19 C 0.4582(5) 0.3468(6) 0.7444(4) 0.0630(17) Uani 1.000000 . .
H19a H 0.4241(5) 0.2606(6) 0.7224(4) 0.076(2) Uiso 1.000000 R .
H19b H 0.5234(5) 0.3293(6) 0.7966(4) 0.076(2) Uiso 1.000000 R .
C5 C 0.8262(5) 0.5805(8) 0.9088(5) 0.074(2) Uani 1.000000 . .
C27 C 0.9160(5) 0.6312(9) 0.5535(5) 0.096(3) Uani 1.000000 . .
C33 C 0.5753(5) 0.1148(7) 0.6123(4) 0.0628(17) Uani 1.000000 . .
H33 H 0.5027(5) 0.1194(7) 0.5984(4) 0.075(2) Uiso 1.000000 R .
C36 C 0.8355(6) 0.2126(7) 0.6233(5) 0.077(2) Uani 1.000000 . .
H36 H 0.8370(6) 0.2930(7) 0.5934(5) 0.093(2) Uiso 1.000000 R .
C6 C 0.6543(5) 0.6817(7) 0.8798(4) 0.0693(18) Uani 1.000000 . .
H6a H 0.6431(5) 0.5968(7) 0.9069(4) 0.083(2) Uiso 1.000000 R .
C22 C 0.2874(4) 0.4742(8) 0.6929(3) 0.072(2) Uani 1.000000 . .
H22a H 0.2485(4) 0.3942(8) 0.6627(3) 0.086(2) Uiso 1.000000 R .
H22b H 0.2409(4) 0.5301(8) 0.7117(3) 0.086(2) Uiso 1.000000 R .
C10 C 0.4569(6) 0.8932(7) 0.8936(5) 0.0746(19) Uani 1.000000 . .
C21 C 0.3245(4) 0.5514(7) 0.6293(4) 0.0670(19) Uani 1.000000 . .
H21 H 0.2621(4) 0.5794(7) 0.5762(4) 0.080(2) Uiso 1.000000 R .
C23 C 0.3838(5) 0.6779(7) 0.6768(4) 0.076(2) Uani 1.000000 . .
H23a H 0.3345(5) 0.7398(7) 0.6872(4) 0.091(2) Uiso 1.000000 R .
H23b H 0.4131(5) 0.7227(7) 0.6371(4) 0.091(2) Uiso 1.000000 R .
C8 C 0.5460(6) 0.8175(8) 0.9508(4) 0.079(2) Uani 1.000000 . .
C7 C 0.6510(5) 0.8024(8) 0.9405(5) 0.090(2) Uani 1.000000 . .
H7a H 0.7067(5) 0.7912(8) 1.0006(5) 0.108(3) Uiso 1.000000 R .
H7b H 0.6657(5) 0.8848(8) 0.9142(5) 0.108(3) Uiso 1.000000 R .
C37 C 0.9278(6) 0.1396(9) 0.6685(6) 0.096(2) Uani 1.000000 . .
H37 H 0.9916(6) 0.1711(9) 0.6677(6) 0.115(3) Uiso 1.000000 R .
C9 C 0.5163(8) 0.7567(8) 1.0135(5) 0.094(2) Uani 1.000000 . .
H9 H 0.5594(8) 0.7005(8) 1.0600(5) 0.113(3) Uiso 1.000000 R .
C11 C 0.3748(7) 0.8708(8) 0.9238(6) 0.087(2) Uani 1.000000 . .
C2 C 0.9987(6) 0.5014(11) 0.9136(6) 0.113(3) Uani 1.000000 . U
C15 C 0.4344(6) 0.9714(8) 0.8166(5) 0.088(2) Uani 1.000000 . .
H15 H 0.4864(6) 0.9862(8) 0.7932(5) 0.106(3) Uiso 1.000000 R .
C39 C 0.8370(7) -0.0308(8) 0.7156(5) 0.100(2) Uani 1.000000 . .
H39 H 0.8371(7) -0.1117(8) 0.7456(5) 0.120(3) Uiso 1.000000 R .
C38 C 0.9269(7) 0.0219(10) 0.7143(6) 0.114(3) Uani 1.000000 . .
H38 H 0.9907(7) -0.0226(10) 0.7455(6) 0.136(3) Uiso 1.000000 R .
C12 C 0.2745(7) 0.9311(9) 0.8823(6) 0.101(3) Uani 1.000000 . .
H12 H 0.2226(7) 0.9196(9) 0.9063(6) 0.122(3) Uiso 1.000000 R .
C14 C 0.3355(7) 1.0279(8) 0.7738(6) 0.108(3) Uani 1.000000 . .
H14 H 0.3216(7) 1.0815(8) 0.7223(6) 0.129(3) Uiso 1.000000 R .
C13 C 0.2559(7) 1.0058(9) 0.8068(7) 0.116(3) Uani 1.000000 . .
H13 H 0.1890(7) 1.0432(9) 0.7762(7) 0.139(3) Uiso 1.000000 R .
C4 C 0.9620(9) 0.3627(12) 0.8755(8) 0.187(4) Uani 1.000000 . U
H4a H 0.9389(9) 0.3136(12) 0.9168(8) 0.280(7) Uiso 1.000000 R .
H4b H 0.9042(9) 0.3708(12) 0.8172(8) 0.280(7) Uiso 1.000000 R .
H4c H 1.0195(9) 0.3151(12) 0.8681(8) 0.280(7) Uiso 1.000000 R .
C1 C 1.0696(7) 0.5586(13) 0.8718(7) 0.194(5) Uani 1.000000 . U
H1a H 1.0847(7) 0.6514(13) 0.8900(7) 0.291(7) Uiso 1.000000 R .
H1b H 1.1346(7) 0.5081(13) 0.8918(7) 0.291(7) Uiso 1.000000 R .
H1c H 1.0355(7) 0.5535(13) 0.8064(7) 0.291(7) Uiso 1.000000 R .
C3 C 1.0501(6) 0.4960(11) 1.0127(6) 0.152(4) Uani 1.000000 . U
H3a H 1.0599(6) 0.5862(11) 1.0370(6) 0.227(5) Uiso 1.000000 R .
H3b H 1.0065(6) 0.4458(11) 1.0369(6) 0.227(5) Uiso 1.000000 R .
H3c H 1.1178(6) 0.4524(11) 1.0297(6) 0.227(5) Uiso 1.000000 R .
C28 C 0.9025(8) 0.5225(11) 0.4831(7) 0.165(5) Uani 1.000000 . .
H28a H 0.9239(8) 0.4370(11) 0.5133(7) 0.248(7) Uiso 1.000000 R .
H28b H 0.8294(8) 0.5179(11) 0.4423(7) 0.248(7) Uiso 1.000000 R .
H28c H 0.9455(8) 0.5434(11) 0.4491(7) 0.248(7) Uiso 1.000000 R .
C29 C 1.0284(6) 0.6377(13) 0.6231(6) 0.206(7) Uani 1.000000 . .
H29a H 1.0297(6) 0.6857(13) 0.6762(6) 0.309(10) Uiso 1.000000 R .
H29b H 1.0548(6) 0.5476(13) 0.6402(6) 0.309(10) Uiso 1.000000 R .
H29c H 1.0722(6) 0.6838(13) 0.5972(6) 0.309(10) Uiso 1.000000 R .
C30 C 0.8819(6) 0.7698(9) 0.5150(6) 0.131(4) Uani 1.000000 . .
H30a H 0.8096(6) 0.7667(9) 0.4721(6) 0.197(5) Uiso 1.000000 R .
H30b H 0.8877(6) 0.8311(9) 0.5637(6) 0.197(5) Uiso 1.000000 R .
H30c H 0.9266(6) 0.8002(9) 0.4844(6) 0.197(5) Uiso 1.000000 R .
O7 O 0.2939(4) 0.7028(6) 1.1077(4) 0.144(3) Uani 1.000000 . .
H7c H 0.2855(4) 0.6181(6) 1.1245(4) 0.216(4) Uiso 1.000000 R .
H7d H 0.3132(4) 0.7552(6) 1.1579(4) 0.216(4) Uiso 1.000000 R .

loop_
_atom_site_aniso_label
_atom_site_aniso_U_11
_atom_site_aniso_U_22
_atom_site_aniso_U_33
_atom_site_aniso_U_12
_atom_site_aniso_U_13
_atom_site_aniso_U_23
O1 0.041(2) 0.105(4) 0.089(3) 0.011(2) 0.025(2) 0.041(3)
O4 0.056(3) 0.077(3) 0.052(2) -0.000(2) 0.016(2) 0.008(2)
N1 0.052(3) 0.067(4) 0.053(3) -0.006(3) 0.021(2) 0.005(3)
O2 0.059(3) 0.119(4) 0.081(3) -0.008(3) 0.028(2) 0.028(3)
N3 0.050(3) 0.056(3) 0.055(3) -0.002(2) 0.024(2) 0.003(2)
N4 0.066(3) 0.051(4) 0.057(3) -0.002(3) 0.019(3) 0.005(3)
O3 0.091(3) 0.072(4) 0.101(3) -0.002(3) 0.047(3) 0.023(3)
O6 0.071(3) 0.131(5) 0.129(4) 0.020(3) 0.052(3) 0.041(3)
N2 0.080(4) 0.061(4) 0.099(4) -0.014(3) 0.043(3) 0.002(3)
C26 0.061(4) 0.059(5) 0.064(4) 0.002(3) 0.031(4) 0.013(3)
C18 0.059(4) 0.058(5) 0.058(3) -0.001(3) 0.025(3) 0.001(3)
C32 0.061(4) 0.054(5) 0.063(4) -0.010(4) 0.031(3) -0.015(3)
O5 0.083(3) 0.166(6) 0.097(3) 0.027(4) 0.040(3) 0.050(4)
C25 0.043(3) 0.062(4) 0.055(3) 0.002(3) 0.021(3) 0.007(3)
C16 0.061(4) 0.053(5) 0.065(4) 0.001(4) 0.024(3) 0.002(3)
C24 0.062(4) 0.048(4) 0.051(3) -0.002(3) 0.025(3) -0.001(3)
C31 0.060(4) 0.071(5) 0.057(3) -0.008(4) 0.024(3) -0.016(4)
C20 0.052(4) 0.071(5) 0.056(3) -0.010(3) 0.015(3) -0.005(3)
C35 0.067(5) 0.048(4) 0.072(4) -0.006(3) 0.034(3) -0.009(3)
N5 0.122(6) 0.110(6) 0.076(4) -0.014(5) 0.053(4) -0.020(4)
C34 0.069(5) 0.064(5) 0.079(4) 0.001(4) 0.029(4) 0.004(4)
C17 0.065(4) 0.068(5) 0.060(3) -0.010(4) 0.026(3) 0.002(3)
N6 0.061(4) 0.072(5) 0.124(5) -0.005(3) 0.034(3) 0.023(4)
C19 0.068(4) 0.051(4) 0.076(4) 0.005(3) 0.034(3) 0.010(3)
C5 0.063(5) 0.086(6) 0.067(4) -0.001(4) 0.017(4) 0.003(4)
C27 0.061(5) 0.119(8) 0.120(6) 0.015(5) 0.047(4) 0.064(6)
C33 0.062(4) 0.056(5) 0.066(4) -0.007(4) 0.020(3) -0.009(3)
C36 0.079(5) 0.060(5) 0.107(5) -0.004(4) 0.052(4) -0.006(4)
C6 0.061(4) 0.059(5) 0.084(4) 0.002(4) 0.024(3) -0.000(4)
C22 0.047(4) 0.110(6) 0.060(3) -0.003(4) 0.021(3) -0.002(4)
C10 0.076(5) 0.068(5) 0.081(4) -0.008(4) 0.032(4) -0.011(4)
C21 0.044(3) 0.091(6) 0.059(3) -0.002(4) 0.011(3) 0.007(4)
C23 0.076(5) 0.075(6) 0.072(4) 0.015(4) 0.023(4) 0.009(4)
C8 0.097(6) 0.075(6) 0.059(4) -0.004(5) 0.022(4) -0.019(4)
C7 0.072(5) 0.089(7) 0.096(5) -0.007(5) 0.017(4) -0.028(5)
C37 0.066(5) 0.086(7) 0.142(7) 0.012(5) 0.047(5) -0.007(6)
C9 0.124(8) 0.081(6) 0.067(5) -0.000(5) 0.026(5) -0.025(4)
C11 0.102(7) 0.071(6) 0.095(6) -0.006(5) 0.045(5) -0.021(4)
C2 0.072(5) 0.151(7) 0.114(5) 0.041(4) 0.032(3) 0.021(4)
C15 0.081(6) 0.067(6) 0.110(5) -0.008(5) 0.029(5) -0.015(5)
C39 0.102(6) 0.074(6) 0.127(6) 0.023(5) 0.046(5) 0.030(5)
C38 0.075(6) 0.091(8) 0.177(8) 0.017(5) 0.052(6) 0.014(7)
C12 0.092(7) 0.093(7) 0.130(6) -0.004(6) 0.056(5) -0.031(6)
C14 0.101(7) 0.077(7) 0.131(7) -0.004(6) 0.030(6) 0.013(5)
C13 0.082(6) 0.094(7) 0.172(8) 0.008(5) 0.049(6) 0.022(7)
C4 0.129(8) 0.184(8) 0.230(10) 0.035(4) 0.052(6) -0.016(5)
C1 0.104(6) 0.276(13) 0.224(8) 0.051(5) 0.085(4) 0.075(6)
C3 0.092(6) 0.202(10) 0.143(5) 0.029(5) 0.025(3) 0.021(4)
C28 0.170(10) 0.188(13) 0.211(10) 0.020(9) 0.155(9) 0.006(10)
C29 0.039(5) 0.354(19) 0.207(9) 0.018(7) 0.027(5) 0.177(11)
C30 0.085(6) 0.109(7) 0.200(9) 0.010(6) 0.055(6) 0.087(7)
O7 0.125(5) 0.171(7) 0.160(5) -0.057(5) 0.081(4) -0.090(5)

loop_
_atom_type_symbol
_atom_type_scat_dispersion_real
_atom_type_scat_dispersion_imag
_atom_type_scat_Cromer_Mann_a1
_atom_type_scat_Cromer_Mann_a2
_atom_type_scat_Cromer_Mann_a3
_atom_type_scat_Cromer_Mann_a4
_atom_type_scat_Cromer_Mann_b1
_atom_type_scat_Cromer_Mann_b2
_atom_type_scat_Cromer_Mann_b3
_atom_type_scat_Cromer_Mann_b4
_atom_type_scat_Cromer_Mann_c
_atom_type_scat_source
_atom_type_scat_dispersion_source
C 0.00347 0.00161 2.31000 1.02000 1.58860 0.86500 20.84390 10.20750 0.56870 51.65120 0.21560 'International Tables Volume C Table 6.1.1.4 (pp. 500-502)' 'Henke, Gullikson and Davis, At. Data and Nucl. Data Tables, 1993, 54, 2'
H 0.00000 0.00000 0.49300 0.32291 0.14019 0.04081 10.51090 26.12570 3.14236 57.79970 0.00304 'International Tables Volume C Table 6.1.1.4 (pp. 500-502)' 'Henke, Gullikson and Davis, At. Data and Nucl. Data Tables, 1993, 54, 2'
N 0.00653 0.00323 12.21260 3.13220 2.01250 1.16630 0.00570 9.89330 28.99750 0.58260 -11.52900 'International Tables Volume C Table 6.1.1.4 (pp. 500-502)' 'Henke, Gullikson and Davis, At. Data and Nucl. Data Tables, 1993, 54, 2'
O 0.01158 0.00611 3.04850 2.28680 1.54630 0.86700 13.27710 5.70110 0.32390 32.90890 0.25080 'International Tables Volume C Table 6.1.1.4 (pp. 500-502)' 'Henke, Gullikson and Davis, At. Data and Nucl. Data Tables, 1993, 54, 2'

loop_
_geom_angle_atom_site_label_1
_geom_angle_atom_site_label_2
_geom_angle_atom_site_label_3
_geom_angle
_geom_angle_site_symmetry_1
_geom_angle_site_symmetry_3
_geom_angle_publ_flag
C27 O1 C26 120.0(4) . . ?
C26 N1 H1 119.4(3) . . ?
C25 N1 H1 119.4(2) . . ?
C25 N1 C26 121.1(4) . . ?
C20 N3 C24 125.1(4) . . ?
C19 N3 C24 120.1(4) . . ?
C19 N3 C20 114.6(4) . . ?
C17 N4 C16 126.4(5) . . ?
C23 N4 C16 119.1(5) . . ?
C23 N4 C17 114.4(5) . . ?
C2 O6 C5 122.6(6) . . ?
C34 N2 H2 126.3(4) . . ?
C33 N2 H2 126.3(3) . . ?
C33 N2 C34 107.5(5) . . ?
N1 C26 O1 111.2(5) . . ?
O2 C26 O1 123.9(5) . . ?
O2 C26 N1 124.9(5) . . ?
C17 C18 H18 108.5(3) . . ?
C19 C18 H18 108.5(3) . . ?
C19 C18 C17 111.9(5) . . ?
C22 C18 H18 108.5(3) . . ?
C22 C18 C17 109.7(5) . . ?
C22 C18 C19 109.7(4) . . ?
C35 C32 C31 129.0(6) . . ?
C33 C32 C31 125.8(6) . . ?
C33 C32 C35 105.1(6) . . ?
H25 C25 N1 109.2(3) . . ?
C24 C25 N1 108.7(4) . . ?
C24 C25 H25 109.2(3) . . ?
C31 C25 N1 111.8(4) . . ?
C31 C25 H25 109.2(3) . . ?
C31 C25 C24 108.7(5) . . ?
O3 C16 N4 121.5(6) . . ?
C6 C16 N4 119.0(5) . . ?
C6 C16 O3 119.4(6) . . ?
N3 C24 O4 121.6(5) . . ?
C25 C24 O4 120.2(5) . . ?
C25 C24 N3 117.8(5) . . ?
C25 C31 C32 114.4(4) . . ?
H31a C31 C32 108.7(3) . . ?
H31a C31 C25 108.7(3) . . ?
H31b C31 C32 108.7(3) . . ?
H31b C31 C25 108.7(3) . . ?
H31b C31 H31a 107.6 . . ?
H20a C20 N3 109.5(3) . . ?
H20b C20 N3 109.5(3) . . ?
H20b C20 H20a 108.1 . . ?
C21 C20 N3 110.7(4) . . ?
C21 C20 H20a 109.5(3) . . ?
C21 C20 H20b 109.5(3) . . ?
C34 C35 C32 108.4(6) . . ?
C36 C35 C32 133.8(6) . . ?
C36 C35 C34 117.8(6) . . ?
C9 N5 H5 125.5(5) . . ?
C11 N5 H5 125.5(5) . . ?
C11 N5 C9 109.0(6) . . ?
C35 C34 N2 107.5(6) . . ?
C39 C34 N2 129.4(7) . . ?
C39 C34 C35 123.1(7) . . ?
C18 C17 N4 110.9(4) . . ?
H17a C17 N4 109.5(3) . . ?
H17a C17 C18 109.5(3) . . ?
H17b C17 N4 109.5(3) . . ?
H17b C17 C18 109.5(3) . . ?
H17b C17 H17a 108.0 . . ?
C5 N6 H6 119.5(4) . . ?
C6 N6 H6 119.5(4) . . ?
C6 N6 C5 120.9(6) . . ?
C18 C19 N3 112.6(5) . . ?
H19a C19 N3 109.1(3) . . ?
H19a C19 C18 109.1(3) . . ?
H19b C19 N3 109.1(3) . . ?
H19b C19 C18 109.1(3) . . ?
H19b C19 H19a 107.8 . . ?
O5 C5 O6 125.0(7) . . ?
N6 C5 O6 109.2(7) . . ?
N6 C5 O5 125.8(7) . . ?
C28 C27 O1 108.9(7) . . ?
C29 C27 O1 101.5(5) . . ?
C29 C27 C28 111.9(8) . . ?
C30 C27 O1 109.7(7) . . ?
C30 C27 C28 114.9(7) . . ?
C30 C27 C29 109.2(8) . . ?
C32 C33 N2 111.4(6) . . ?
H33 C33 N2 124.3(3) . . ?
H33 C33 C32 124.3(4) . . ?
H36 C36 C35 120.9(4) . . ?
C37 C36 C35 118.2(7) . . ?
C37 C36 H36 120.9(5) . . ?
N6 C6 C16 107.1(5) . . ?
H6a C6 C16 110.1(4) . . ?
H6a C6 N6 110.1(4) . . ?
C7 C6 C16 109.5(5) . . ?
C7 C6 N6 109.9(5) . . ?
C7 C6 H6a 110.1(4) . . ?
H22a C22 C18 110.2(4) . . ?
H22b C22 C18 110.2(3) . . ?
H22b C22 H22a 108.5 . . ?
C21 C22 C18 107.4(5) . . ?
C21 C22 H22a 110.2(4) . . ?
C21 C22 H22b 110.2(4) . . ?
C11 C10 C8 107.6(7) . . ?
C15 C10 C8 135.0(7) . . ?
C15 C10 C11 117.2(8) . . ?
C22 C21 C20 109.9(5) . . ?
H21 C21 C20 108.3(3) . . ?
H21 C21 C22 108.3(3) . . ?
C23 C21 C20 112.0(5) . . ?
C23 C21 C22 109.9(5) . . ?
C23 C21 H21 108.3(3) . . ?
C21 C23 N4 112.0(5) . . ?
H23a C23 N4 109.2(3) . . ?
H23a C23 C21 109.2(3) . . ?
H23b C23 N4 109.2(3) . . ?
H23b C23 C21 109.2(3) . . ?
H23b C23 H23a 107.9 . . ?
C7 C8 C10 126.9(7) . . ?
C9 C8 C10 106.2(7) . . ?
C9 C8 C7 126.9(8) . . ?
C8 C7 C6 113.5(6) . . ?
H7a C7 C6 108.9(4) . . ?
H7a C7 C8 108.9(4) . . ?
H7b C7 C6 108.9(4) . . ?
H7b C7 C8 108.9(4) . . ?
H7b C7 H7a 107.7 . . ?
H37 C37 C36 119.3(5) . . ?
C38 C37 C36 121.5(7) . . ?
C38 C37 H37 119.3(5) . . ?
C8 C9 N5 110.2(7) . . ?
H9 C9 N5 124.9(5) . . ?
H9 C9 C8 124.9(5) . . ?
C10 C11 N5 106.9(8) . . ?
C12 C11 N5 130.4(8) . . ?
C12 C11 C10 122.7(8) . . ?
C4 C2 O6 107.7(8) . . ?
C1 C2 O6 103.3(7) . . ?
C1 C2 C4 110.1(9) . . ?
C3 C2 O6 113.4(7) . . ?
C3 C2 C4 110.4(10) . . ?
C3 C2 C1 111.7(8) . . ?
H15 C15 C10 119.7(4) . . ?
C14 C15 C10 120.6(7) . . ?
C14 C15 H15 119.7(5) . . ?
H39 C39 C34 121.3(4) . . ?
C38 C39 C34 117.3(8) . . ?
C38 C39 H39 121.3(5) . . ?
C39 C38 C37 122.0(8) . . ?
H38 C38 C37 119.0(5) . . ?
H38 C38 C39 119.0(5) . . ?
H12 C12 C11 121.1(5) . . ?
C13 C12 C11 117.9(7) . . ?
C13 C12 H12 121.1(5) . . ?
H14 C14 C15 119.6(5) . . ?
C13 C14 C15 120.8(8) . . ?
C13 C14 H14 119.6(6) . . ?
C14 C13 C12 120.7(8) . . ?
H13 C13 C12 119.6(5) . . ?
H13 C13 C14 119.6(6) . . ?
H4a C4 C2 109.5 . . ?
H4b C4 C2 109.5 . . ?
H4b C4 H4a 109.5 . . ?
H4c C4 C2 109.5 . . ?
H4c C4 H4a 109.5 . . ?
H4c C4 H4b 109.5 . . ?
H1a C1 C2 109.5 . . ?
H1b C1 C2 109.5 . . ?
H1b C1 H1a 109.5 . . ?
H1c C1 C2 109.5 . . ?
H1c C1 H1a 109.5 . . ?
H1c C1 H1b 109.5 . . ?
H3a C3 C2 109.5 . . ?
H3b C3 C2 109.5 . . ?
H3b C3 H3a 109.5 . . ?
H3c C3 C2 109.5 . . ?
H3c C3 H3a 109.5 . . ?
H3c C3 H3b 109.5 . . ?
H28a C28 C27 109.5 . . ?
H28b C28 C27 109.5 . . ?
H28b C28 H28a 109.5 . . ?
H28c C28 C27 109.5 . . ?
H28c C28 H28a 109.5 . . ?
H28c C28 H28b 109.5 . . ?
H29a C29 C27 109.5 . . ?
H29b C29 C27 109.5 . . ?
H29b C29 H29a 109.5 . . ?
H29c C29 C27 109.5 . . ?
H29c C29 H29a 109.5 . . ?
H29c C29 H29b 109.5 . . ?
H30a C30 C27 109.5 . . ?
H30b C30 C27 109.5 . . ?
H30b C30 H30a 109.5 . . ?
H30c C30 C27 109.5 . . ?
H30c C30 H30a 109.5 . . ?
H30c C30 H30b 109.5 . . ?
H7d O7 H7c 107.6 . . ?

loop_
_geom_bond_atom_site_label_1
_geom_bond_atom_site_label_2
_geom_bond_distance
_geom_bond_site_symmetry_2
_geom_bond_publ_flag
O1 C26 1.345(7) . ?
O1 C27 1.483(7) . ?
O4 C24 1.227(6) . ?
N1 H1 0.8600 . ?
N1 C26 1.320(6) . ?
N1 C25 1.449(6) . ?
O2 C26 1.205(6) . ?
N3 C24 1.355(7) . ?
N3 C20 1.456(7) . ?
N3 C19 1.449(6) . ?
N4 C16 1.357(7) . ?
N4 C17 1.459(7) . ?
N4 C23 1.480(7) . ?
O3 C16 1.218(6) . ?
O6 C5 1.335(7) . ?
O6 C2 1.462(9) . ?
N2 H2 0.8600 . ?
N2 C34 1.386(8) . ?
N2 C33 1.378(8) . ?
C18 H18 0.9800 . ?
C18 C17 1.500(8) . ?
C18 C19 1.538(7) . ?
C18 C22 1.515(8) . ?
C32 C31 1.478(8) . ?
C32 C35 1.443(8) . ?
C32 C33 1.347(8) . ?
O5 C5 1.183(8) . ?
C25 H25 0.9800 . ?
C25 C24 1.497(7) . ?
C25 C31 1.552(8) . ?
C16 C6 1.534(8) . ?
C31 H31a 0.9700 . ?
C31 H31b 0.9700 . ?
C20 H20a 0.9700 . ?
C20 H20b 0.9700 . ?
C20 C21 1.519(8) . ?
C35 C34 1.378(8) . ?
C35 C36 1.419(8) . ?
N5 H5 0.8600 . ?
N5 C9 1.361(9) . ?
N5 C11 1.364(9) . ?
C34 C39 1.410(9) . ?
C17 H17a 0.9700 . ?
C17 H17b 0.9700 . ?
N6 H6 0.8600 . ?
N6 C5 1.338(8) . ?
N6 C6 1.451(8) . ?
C19 H19a 0.9700 . ?
C19 H19b 0.9700 . ?
C27 C28 1.507(12) . ?
C27 C29 1.509(10) . ?
C27 C30 1.499(10) . ?
C33 H33 0.9300 . ?
C36 H36 0.9300 . ?
C36 C37 1.389(9) . ?
C6 H6a 0.9800 . ?
C6 C7 1.543(9) . ?
C22 H22a 0.9700 . ?
C22 H22b 0.9700 . ?
C22 C21 1.497(8) . ?
C10 C8 1.419(9) . ?
C10 C11 1.394(9) . ?
C10 C15 1.375(10) . ?
C21 H21 0.9800 . ?
C21 C23 1.524(8) . ?
C23 H23a 0.9700 . ?
C23 H23b 0.9700 . ?
C8 C7 1.512(9) . ?
C8 C9 1.348(10) . ?
C7 H7a 0.9700 . ?
C7 H7b 0.9700 . ?
C37 H37 0.9300 . ?
C37 C38 1.374(11) . ?
C9 H9 0.9300 . ?
C11 C12 1.404(10) . ?
C2 C4 1.505(14) . ?
C2 C1 1.478(11) . ?
C2 C3 1.453(10) . ?
C15 H15 0.9300 . ?
C15 C14 1.376(10) . ?
C39 H39 0.9300 . ?
C39 C38 1.340(10) . ?
C38 H38 0.9300 . ?
C12 H12 0.9300 . ?
C12 C13 1.344(10) . ?
C14 H14 0.9300 . ?
C14 C13 1.391(10) . ?
C13 H13 0.9300 . ?
C4 H4a 0.9600 . ?
C4 H4b 0.9600 . ?
C4 H4c 0.9600 . ?
C1 H1a 0.9600 . ?
C1 H1b 0.9600 . ?
C1 H1c 0.9600 . ?
C3 H3a 0.9600 . ?
C3 H3b 0.9600 . ?
C3 H3c 0.9600 . ?
C28 H28a 0.9600 . ?
C28 H28b 0.9600 . ?
C28 H28c 0.9600 . ?
C29 H29a 0.9600 . ?
C29 H29b 0.9600 . ?
C29 H29c 0.9600 . ?
C30 H30a 0.9600 . ?
C30 H30b 0.9600 . ?
C30 H30c 0.9600 . ?
O7 H7c 0.8991 . ?
O7 H7d 0.8999 . ?

loop_
_geom_torsion_atom_site_label_1
_geom_torsion_atom_site_label_2
_geom_torsion_atom_site_label_3
_geom_torsion_atom_site_label_4
_geom_torsion
_geom_torsion_site_symmetry_1
_geom_torsion_site_symmetry_2
_geom_torsion_site_symmetry_3
_geom_torsion_site_symmetry_4
_geom_torsion_publ_flag
O1 C26 N1 C25 -173.9(4) . . . . ?
O4 C24 N3 C20 167.9(5) . . . . ?
O4 C24 N3 C19 -7.0(7) . . . . ?
O4 C24 C25 N1 -20.8(6) . . . . ?
O4 C24 C25 C31 101.1(6) . . . . ?
N1 C25 C24 N3 166.3(4) . . . . ?
N1 C25 C31 C32 75.6(5) . . . . ?
N3 C24 C25 C31 -71.8(5) . . . . ?
N3 C20 C21 C22 -58.9(5) . . . . ?
N3 C20 C21 C23 63.5(5) . . . . ?
N3 C19 C18 C17 -68.8(5) . . . . ?
N3 C19 C18 C22 53.2(6) . . . . ?
N4 C16 C6 N6 149.9(6) . . . . ?
N4 C16 C6 C7 -90.9(6) . . . . ?
N4 C17 C18 C19 63.2(5) . . . . ?
N4 C17 C18 C22 -58.8(5) . . . . ?
N4 C23 C21 C20 -68.8(5) . . . . ?
N4 C23 C21 C22 53.7(5) . . . . ?
O3 C16 C6 N6 -33.5(6) . . . . ?
O3 C16 C6 C7 85.7(6) . . . . ?
O6 C5 N6 C6 173.0(5) . . . . ?
N2 C34 C35 C32 1.0(5) . . . . ?
N2 C34 C35 C36 -180.0(5) . . . . ?
N2 C34 C39 C38 -179.1(8) . . . . ?
N2 C33 C32 C31 -176.9(4) . . . . ?
N2 C33 C32 C35 -0.6(5) . . . . ?
C18 C22 C21 C20 63.0(5) . . . . ?
C18 C22 C21 C23 -60.8(6) . . . . ?
C32 C31 C25 C24 -44.4(5) . . . . ?
C32 C35 C34 C39 -178.4(5) . . . . ?
C32 C35 C36 C37 178.6(7) . . . . ?
O5 C5 N6 C6 -8.3(9) . . . . ?
C16 C6 N6 C5 -130.4(5) . . . . ?
C16 C6 C7 C8 59.9(6) . . . . ?
C35 C34 C39 C38 0.2(8) . . . . ?
C35 C36 C37 C38 -1.2(8) . . . . ?
N5 C9 C8 C10 0.2(7) . . . . ?
N5 C9 C8 C7 -176.9(5) . . . . ?
N5 C11 C10 C8 2.4(6) . . . . ?
N5 C11 C10 C15 178.7(5) . . . . ?
N5 C11 C12 C13 -178.7(9) . . . . ?
C34 C39 C38 C37 -1.6(9) . . . . ?
N6 C6 C7 C8 177.2(6) . . . . ?
C36 C37 C38 C39 2.1(9) . . . . ?
C6 C7 C8 C10 -89.5(7) . . . . ?
C6 C7 C8 C9 87.0(7) . . . . ?
C10 C11 C12 C13 4.5(9) . . . . ?
C10 C15 C14 C13 -0.8(9) . . . . ?
C11 C12 C13 C14 -3.1(9) . . . . ?
C15 C14 C13 C12 1.4(9) . . . . ?

loop_
_restr_rigu_atom_site_label_1
_restr_rigu_atom_site_label_2
_restr_rigu_target_weight_param
_restr_rigu_u13_diff
_restr_rigu_u23_diff
_restr_rigu_u33_diff
O6 C2 0.004000 -0.000849 0.004484 0.011684
O6 C4 0.004000 0.016024 -0.038023 -0.029717
O6 C1 0.004000 0.000625 -0.011815 -0.022982
O6 C3 0.004000 -0.014197 0.031163 -0.010542
C2 C4 0.004000 0.005696 -0.004345 -0.020313
C2 C1 0.004000 0.017131 -0.009835 -0.010475
C2 C3 0.004000 0.012271 0.014448 -0.026559
C4 C1 0.004000 0.079118 0.095661 -0.010474
C4 C3 0.004000 0.041946 -0.041812 0.023966
C1 C3 0.004000 0.010852 0.059959 0.010056
